data_1554975
loop_
_publ_author_name
'Zhu, Yingzu'
'Li, Yinghua'
'Xiang, Shiqun'
'Fan, Weibin'
'Jin, Jiang'
'Huang, Deguang'

_publ_section_title
;
 Utilization of nitriles as the nitrogen source: practical and economical
 construction of 4-aminopyrimidine and \b-enaminonitrile skeletons
;
_journal_issue 17
_journal_name_full 'Organic Chemistry Frontiers'
_journal_page_first 3071
_journal_paper_doi 10.1039/C9QO00619B
_journal_volume 6
_journal_year 2019
_chemical_formula_moiety 'C17 H16 N2'
_chemical_formula_sum 'C17 H16 N2'
_chemical_formula_weight 248.32
_space_group_IT_number 14
_space_group_name_Hall '-P 2ybc'
_space_group_name_H-M_alt 'P 1 21/c 1'
_symmetry_cell_setting monoclinic
_symmetry_space_group_name_Hall '-P 2ybc'
_symmetry_space_group_name_H-M 'P 1 21/c 1'
_atom_sites_solution_hydrogens geom
_atom_sites_solution_primary direct
_atom_sites_solution_secondary difmap
_audit_creation_method SHELXL-97
_audit_update_record
;
2019-06-25 deposited with the CCDC.	2019-07-10 downloaded from the CCDC.
;
_cell_angle_alpha 90.00
_cell_angle_beta 113.849(9)
_cell_angle_gamma 90.00
_cell_formula_units_Z 4
_cell_length_a 15.5340(13)
_cell_length_b 6.2910(3)
_cell_length_c 15.0837(10)
_cell_measurement_reflns_used 5142
_cell_measurement_temperature 100(2)
_cell_measurement_theta_max 29.5300
_cell_measurement_theta_min 4.2960
_cell_volume 1348.18(18)
_computing_cell_refinement 'CrysAlisPro 1.171.39.46 (Rigaku OD, 2018)'
_computing_data_collection 'CrysAlisPro 1.171.39.46 (Rigaku OD, 2018)'
_computing_data_reduction 'CrysAlisPro 1.171.39.46 (Rigaku OD, 2018)'
_computing_molecular_graphics 'Bruker SHELXTL'
_computing_publication_material 'Bruker SHELXTL'
_computing_structure_refinement 'SHELXL-97 (Sheldrick, 1997)'
_computing_structure_solution 'SHELXS-97 (Sheldrick, 1990)'
_diffrn_ambient_temperature 100(2)
_diffrn_detector_area_resol_mean 10.5594
_diffrn_measured_fraction_theta_full 0.997
_diffrn_measured_fraction_theta_max 0.997
_diffrn_measurement_device_type 'SuperNova, Dual, Cu at home/near, Atlas'
_diffrn_measurement_method '\w scans'
_diffrn_radiation_monochromator graphite
_diffrn_radiation_source 'fine-focus sealed tube'
_diffrn_radiation_type MoK\a
_diffrn_radiation_wavelength 0.71073
_diffrn_reflns_av_R_equivalents 0.0345
_diffrn_reflns_av_sigmaI/netI 0.0264
_diffrn_reflns_limit_h_max 17
_diffrn_reflns_limit_h_min -19
_diffrn_reflns_limit_k_max 7
_diffrn_reflns_limit_k_min -7
_diffrn_reflns_limit_l_max 18
_diffrn_reflns_limit_l_min -18
_diffrn_reflns_number 13846
_diffrn_reflns_theta_full 26.50
_diffrn_reflns_theta_max 26.50
_diffrn_reflns_theta_min 3.54
_exptl_absorpt_coefficient_mu 0.073
_exptl_absorpt_correction_T_max 0.9856
_exptl_absorpt_correction_T_min 0.9577
_exptl_absorpt_correction_type multi-scan
_exptl_absorpt_process_details
; 
CrysAlisPro 1.171.39.46 (Rigaku Oxford Diffraction, 2018) 
Empirical absorption correction using spherical harmonics, 
 implemented in SCALE3 ABSPACK scaling algorithm. 
;
_exptl_crystal_colour colourless
_exptl_crystal_density_diffrn 1.223
_exptl_crystal_density_method 'not measured'
_exptl_crystal_description plate
_exptl_crystal_F_000 528
_exptl_crystal_size_max 0.60
_exptl_crystal_size_mid 0.50
_exptl_crystal_size_min 0.20
_refine_diff_density_max 0.330
_refine_diff_density_min -0.366
_refine_diff_density_rms 0.046
_refine_ls_extinction_method none
_refine_ls_goodness_of_fit_ref 1.057
_refine_ls_hydrogen_treatment mixed
_refine_ls_matrix_type full
_refine_ls_number_parameters 172
_refine_ls_number_reflns 2779
_refine_ls_number_restraints 0
_refine_ls_restrained_S_all 1.057
_refine_ls_R_factor_all 0.0533
_refine_ls_R_factor_gt 0.0451
_refine_ls_shift/su_max 0.000
_refine_ls_shift/su_mean 0.000
_refine_ls_structure_factor_coef Fsqd
_refine_ls_weighting_details 'calc w=1/[\s^2^(Fo^2^)+(0.0355P)^2^+1.2100P] where P=(Fo^2^+2Fc^2^)/3'
_refine_ls_weighting_scheme calc
_refine_ls_wR_factor_gt 0.1086
_refine_ls_wR_factor_ref 0.1147
_reflns_number_gt 2382
_reflns_number_total 2779
_reflns_threshold_expression >2sigma(I)
_cod_data_source_file c9qo00619b2.cif
_cod_data_source_block Compound4aa
_cod_depositor_comments
;
The following automatic conversions were performed:

data item '_symmetry_cell_setting' value 'Monoclinic' was changed to
'monoclinic' in accordance with the
/home/saulius/struct/COD-crude-data/automatic-downloads/DataCite-retrospective/RSC/depositions/lib/dictionaries/cif_core.dic
dictionary named 'cif_core.dic' version 2.4.2 last updated on
2011-04-26.

Automatic conversion script
Id: cif_fix_values 6909 2019-04-08 15:41:33Z antanas 
;
_cod_original_cell_volume 1348.18(16)
_cod_original_sg_symbol_H-M 'P 21/c'
_cod_database_code 1554975

loop_
_symmetry_equiv_pos_as_xyz
'x, y, z'
'-x, y+1/2, -z+1/2'
'-x, -y, -z'
'x, -y-1/2, z-1/2'

loop_
_atom_site_label
_atom_site_type_symbol
_atom_site_fract_x
_atom_site_fract_y
_atom_site_fract_z
_atom_site_U_iso_or_equiv
_atom_site_adp_type
_atom_site_occupancy
_atom_site_symmetry_multiplicity
_atom_site_calc_flag
_atom_site_refinement_flags
N1 N 0.21831(10) 0.6607(2) 0.65608(9) 0.0211(3) Uani 1 1 d .
N2 N 0.27028(10) 0.6969(2) 0.36428(10) 0.0260(3) Uani 1 1 d .
H2A H 0.3203 0.6181 0.3749 0.031 Uiso 1 1 calc R
H2B H 0.2438 0.7679 0.3096 0.031 Uiso 1 1 calc R
C1 C 0.23928(10) 0.6389(2) 0.59162(11) 0.0162(3) Uani 1 1 d .
C2 C 0.27262(11) 0.6015(2) 0.51786(11) 0.0174(3) Uani 1 1 d .
C3 C 0.35712(11) 0.4558(2) 0.54606(11) 0.0187(3) Uani 1 1 d .
H3A H 0.3589 0.3943 0.4864 0.022 Uiso 1 1 calc R
H3B H 0.3491 0.3371 0.5852 0.022 Uiso 1 1 calc R
C4 C 0.45080(11) 0.5642(2) 0.60345(11) 0.0174(3) Uani 1 1 d .
C5 C 0.46886(12) 0.7702(3) 0.58086(11) 0.0204(3) Uani 1 1 d .
H5A H 0.4211 0.8458 0.5301 0.024 Uiso 1 1 calc R
C6 C 0.55549(12) 0.8660(3) 0.63143(12) 0.0232(4) Uani 1 1 d .
H6A H 0.5670 1.0053 0.6145 0.028 Uiso 1 1 calc R
C7 C 0.62532(12) 0.7589(3) 0.70659(12) 0.0229(4) Uani 1 1 d .
H7A H 0.6849 0.8237 0.7407 0.028 Uiso 1 1 calc R
C8 C 0.60756(11) 0.5563(3) 0.73162(12) 0.0220(4) Uani 1 1 d .
H8A H 0.6546 0.4837 0.7842 0.026 Uiso 1 1 calc R
C9 C 0.52118(11) 0.4593(3) 0.68001(11) 0.0193(3) Uani 1 1 d .
H9A H 0.5100 0.3199 0.6971 0.023 Uiso 1 1 calc R
C10 C 0.23401(11) 0.7088(3) 0.43214(11) 0.0185(3) Uani 1 1 d .
C11 C 0.15186(11) 0.8532(2) 0.40677(10) 0.0178(3) Uani 1 1 d .
C12 C 0.15721(12) 1.0593(3) 0.37533(11) 0.0213(3) Uani 1 1 d .
H12A H 0.2136 1.1078 0.3717 0.026 Uiso 1 1 calc R
C13 C 0.08009(12) 1.1931(3) 0.34934(11) 0.0234(4) Uani 1 1 d .
H13A H 0.0840 1.3343 0.3290 0.028 Uiso 1 1 calc R
C14 C -0.00291(11) 1.1217(3) 0.35297(11) 0.0218(4) Uani 1 1 d .
H14A H -0.0555 1.2146 0.3347 0.026 Uiso 1 1 calc R
C15 C -0.01032(11) 0.9154(3) 0.38297(11) 0.0198(3) Uani 1 1 d .
C16 C 0.06822(11) 0.7833(2) 0.41073(10) 0.0180(3) Uani 1 1 d .
H16A H 0.0648 0.6434 0.4327 0.022 Uiso 1 1 calc R
C17 C -0.10169(12) 0.8340(3) 0.38260(13) 0.0264(4) Uani 1 1 d .
H17A H -0.0933 0.6871 0.4062 0.040 Uiso 1 1 calc R
H17B H -0.1505 0.8387 0.3164 0.040 Uiso 1 1 calc R
H17C H -0.1206 0.9232 0.4249 0.040 Uiso 1 1 calc R

loop_
_atom_site_aniso_label
_atom_site_aniso_U_11
_atom_site_aniso_U_22
_atom_site_aniso_U_33
_atom_site_aniso_U_23
_atom_site_aniso_U_13
_atom_site_aniso_U_12
N1 0.0228(7) 0.0233(7) 0.0183(7) 0.0005(5) 0.0095(6) 0.0013(6)
N2 0.0257(8) 0.0382(8) 0.0177(7) 0.0061(6) 0.0124(6) 0.0118(6)
C1 0.0150(7) 0.0155(7) 0.0157(7) 0.0009(6) 0.0037(6) 0.0001(6)
C2 0.0175(7) 0.0198(7) 0.0160(7) -0.0021(6) 0.0078(6) -0.0006(6)
C3 0.0202(8) 0.0192(8) 0.0180(7) -0.0006(6) 0.0090(6) 0.0019(6)
C4 0.0192(8) 0.0207(8) 0.0162(7) -0.0009(6) 0.0110(6) 0.0021(6)
C5 0.0233(8) 0.0226(8) 0.0169(7) 0.0019(6) 0.0097(6) 0.0018(6)
C6 0.0300(9) 0.0216(8) 0.0243(8) -0.0013(6) 0.0175(7) -0.0030(7)
C7 0.0197(8) 0.0289(9) 0.0232(8) -0.0075(7) 0.0118(7) -0.0024(7)
C8 0.0195(8) 0.0279(9) 0.0197(8) -0.0008(6) 0.0089(6) 0.0061(7)
C9 0.0219(8) 0.0184(8) 0.0217(8) 0.0004(6) 0.0132(6) 0.0039(6)
C10 0.0182(8) 0.0216(8) 0.0171(7) -0.0034(6) 0.0086(6) -0.0018(6)
C11 0.0202(8) 0.0225(8) 0.0107(7) -0.0013(6) 0.0063(6) 0.0012(6)
C12 0.0227(8) 0.0257(8) 0.0178(8) 0.0002(6) 0.0105(6) -0.0018(7)
C13 0.0306(9) 0.0220(8) 0.0186(8) 0.0022(6) 0.0110(7) 0.0021(7)
C14 0.0218(8) 0.0247(8) 0.0165(7) -0.0014(6) 0.0053(6) 0.0061(7)
C15 0.0191(8) 0.0249(8) 0.0146(7) -0.0060(6) 0.0061(6) -0.0013(6)
C16 0.0211(8) 0.0193(8) 0.0134(7) -0.0032(6) 0.0069(6) -0.0010(6)
C17 0.0211(8) 0.0306(9) 0.0276(9) -0.0058(7) 0.0101(7) -0.0010(7)

loop_
_atom_type_symbol
_atom_type_description
_atom_type_scat_dispersion_real
_atom_type_scat_dispersion_imag
_atom_type_scat_source
C C 0.0033 0.0016 'International Tables Vol C Tables 4.2.6.8 and 6.1.1.4'
H H 0.0000 0.0000 'International Tables Vol C Tables 4.2.6.8 and 6.1.1.4'
N N 0.0061 0.0033 'International Tables Vol C Tables 4.2.6.8 and 6.1.1.4'

loop_
_geom_angle_atom_site_label_1
_geom_angle_atom_site_label_2
_geom_angle_atom_site_label_3
_geom_angle
C10 N2 H2A 120.0
C10 N2 H2B 120.0
H2A N2 H2B 120.0
N1 C1 C2 174.69(16)
C10 C2 C1 119.96(14)
C10 C2 C3 124.39(14)
C1 C2 C3 115.38(13)
C2 C3 C4 114.20(13)
C2 C3 H3A 108.7
C4 C3 H3A 108.7
C2 C3 H3B 108.7
C4 C3 H3B 108.7
H3A C3 H3B 107.6
C9 C4 C5 118.28(15)
C9 C4 C3 120.57(14)
C5 C4 C3 121.16(14)
C6 C5 C4 120.97(15)
C6 C5 H5A 119.5
C4 C5 H5A 119.5
C7 C6 C5 120.19(15)
C7 C6 H6A 119.9
C5 C6 H6A 119.9
C6 C7 C8 119.52(15)
C6 C7 H7A 120.2
C8 C7 H7A 120.2
C7 C8 C9 120.22(15)
C7 C8 H8A 119.9
C9 C8 H8A 119.9
C8 C9 C4 120.79(15)
C8 C9 H9A 119.6
C4 C9 H9A 119.6
N2 C10 C2 122.07(15)
N2 C10 C11 114.55(13)
C2 C10 C11 123.35(14)
C12 C11 C16 119.46(15)
C12 C11 C10 119.55(14)
C16 C11 C10 120.95(14)
C13 C12 C11 119.84(15)
C13 C12 H12A 120.1
C11 C12 H12A 120.1
C12 C13 C14 120.23(15)
C12 C13 H13A 119.9
C14 C13 H13A 119.9
C13 C14 C15 120.95(15)
C13 C14 H14A 119.5
C15 C14 H14A 119.5
C16 C15 C14 118.38(15)
C16 C15 C17 120.49(15)
C14 C15 C17 121.09(15)
C15 C16 C11 121.11(15)
C15 C16 H16A 119.4
C11 C16 H16A 119.4
C15 C17 H17A 109.5
C15 C17 H17B 109.5
H17A C17 H17B 109.5
C15 C17 H17C 109.5
H17A C17 H17C 109.5
H17B C17 H17C 109.5

loop_
_geom_bond_atom_site_label_1
_geom_bond_atom_site_label_2
_geom_bond_distance
N1 C1 1.152(2)
N2 C10 1.355(2)
N2 H2A 0.8800
N2 H2B 0.8800
C1 C2 1.424(2)
C2 C10 1.364(2)
C2 C3 1.514(2)
C3 C4 1.521(2)
C3 H3A 0.9900
C3 H3B 0.9900
C4 C9 1.394(2)
C4 C5 1.397(2)
C5 C6 1.388(2)
C5 H5A 0.9500
C6 C7 1.386(2)
C6 H6A 0.9500
C7 C8 1.389(2)
C7 H7A 0.9500
C8 C9 1.391(2)
C8 H8A 0.9500
C9 H9A 0.9500
C10 C11 1.485(2)
C11 C12 1.395(2)
C11 C16 1.396(2)
C12 C13 1.385(2)
C12 H12A 0.9500
C13 C14 1.387(2)
C13 H13A 0.9500
C14 C15 1.394(2)
C14 H14A 0.9500
C15 C16 1.393(2)
C15 C17 1.507(2)
C16 H16A 0.9500
C17 H17A 0.9800
C17 H17B 0.9800
C17 H17C 0.9800

loop_
_geom_torsion_atom_site_label_1
_geom_torsion_atom_site_label_2
_geom_torsion_atom_site_label_3
_geom_torsion_atom_site_label_4
_geom_torsion
N1 C1 C2 C10 -167.8(17)
N1 C1 C2 C3 6.5(18)
C10 C2 C3 C4 92.97(18)
C1 C2 C3 C4 -81.06(17)
C2 C3 C4 C9 141.11(15)
C2 C3 C4 C5 -39.2(2)
C9 C4 C5 C6 1.8(2)
C3 C4 C5 C6 -177.95(14)
C4 C5 C6 C7 -1.0(2)
C5 C6 C7 C8 -0.8(2)
C6 C7 C8 C9 1.7(2)
C7 C8 C9 C4 -0.9(2)
C5 C4 C9 C8 -0.9(2)
C3 C4 C9 C8 178.86(14)
C1 C2 C10 N2 172.34(15)
C3 C2 C10 N2 -1.4(2)
C1 C2 C10 C11 -5.3(2)
C3 C2 C10 C11 -179.10(14)
N2 C10 C11 C12 -49.8(2)
C2 C10 C11 C12 128.02(17)
N2 C10 C11 C16 127.96(16)
C2 C10 C11 C16 -54.2(2)
C16 C11 C12 C13 0.7(2)
C10 C11 C12 C13 178.46(14)
C11 C12 C13 C14 -1.1(2)
C12 C13 C14 C15 0.2(2)
C13 C14 C15 C16 1.0(2)
C13 C14 C15 C17 -177.13(14)
C14 C15 C16 C11 -1.4(2)
C17 C15 C16 C11 176.73(14)
C12 C11 C16 C15 0.6(2)
C10 C11 C16 C15 -177.19(14)
